data_7242242
loop_
_publ_author_name
'Cheng, Fu-Hung'
'Liu, Yu-Hsiang'
'Lee, Wei-Te'
'Hu, Ji-Hong'
'Hu, Hui-Ling'
'Mahat Chhetri, Pradhumna'
'Chen, Jhy-Der'

_publ_section_title
;
 Silver(i) coordination polymers based on halogenated cyanoformamidine:
 roles of oxyanions and halogen atoms in the structural diversity
;
_journal_issue 9
_journal_name_full CrystEngComm
_journal_page_first 1961
_journal_page_last 1968
_journal_paper_doi 10.1039/D1CE00025J
_journal_volume 23
_journal_year 2021
_chemical_formula_sum 'C8 H6 Ag Br N4 O3'
_chemical_formula_weight 393.95
_space_group_crystal_system triclinic
_space_group_IT_number 2
_space_group_name_Hall '-P 1'
_space_group_name_H-M_alt 'P -1'
_atom_sites_solution_hydrogens geom
_audit_creation_method SHELXL-2014/7
_audit_update_record
;
2020-07-02 deposited with the CCDC.	2021-02-02 downloaded from the CCDC.
;
_cell_angle_alpha 97.28(2)
_cell_angle_beta 93.93(2)
_cell_angle_gamma 98.52(2)
_cell_formula_units_Z 2
_cell_length_a 3.8040(12)
_cell_length_b 7.186(2)
_cell_length_c 20.386(6)
_cell_measurement_reflns_used 1953
_cell_measurement_temperature 296(2)
_cell_measurement_theta_max 23.12
_cell_measurement_theta_min 2.89
_cell_volume 544.5(3)
_computing_cell_refinement 'Bruker SAINT'
_computing_data_collection 'Bruker APEX2'
_computing_data_reduction 'Bruker SAINT'
_computing_molecular_graphics 'Bruker SHELXTL'
_computing_publication_material 'Bruker SHELXTL'
_computing_structure_refinement 'SHELXL-2014/7 (Sheldrick, 2014)'
_computing_structure_solution 'SHELXS-97 (Sheldrick 2008)'
_diffrn_ambient_temperature 296(2)
_diffrn_measured_fraction_theta_full 0.999
_diffrn_measured_fraction_theta_max 0.992
_diffrn_measurement_device_type 'Bruker APEX-II CCD'
_diffrn_measurement_method '\f and \w scans'
_diffrn_radiation_type MoK\a
_diffrn_radiation_wavelength 0.71073
_diffrn_reflns_av_R_equivalents 0.1165
_diffrn_reflns_av_unetI/netI 0.1530
_diffrn_reflns_Laue_measured_fraction_full 0.999
_diffrn_reflns_Laue_measured_fraction_max 0.992
_diffrn_reflns_limit_h_max 5
_diffrn_reflns_limit_h_min -5
_diffrn_reflns_limit_k_max 9
_diffrn_reflns_limit_k_min -9
_diffrn_reflns_limit_l_max 27
_diffrn_reflns_limit_l_min -27
_diffrn_reflns_number 9840
_diffrn_reflns_point_group_measured_fraction_full 0.999
_diffrn_reflns_point_group_measured_fraction_max 0.992
_diffrn_reflns_theta_full 25.242
_diffrn_reflns_theta_max 28.352
_diffrn_reflns_theta_min 2.022
_exptl_absorpt_coefficient_mu 5.521
_exptl_absorpt_correction_T_max 0.7457
_exptl_absorpt_correction_T_min 0.5532
_exptl_absorpt_correction_type multi-scan
_exptl_absorpt_process_details 'sadabs v2008/1(bruker axs, 2008)'
_exptl_crystal_colour colourless
_exptl_crystal_density_diffrn 2.403
_exptl_crystal_description needle
_exptl_crystal_F_000 376
_exptl_crystal_size_max 0.200
_exptl_crystal_size_mid 0.100
_exptl_crystal_size_min 0.100
_refine_diff_density_max 0.748
_refine_diff_density_min -1.003
_refine_diff_density_rms 0.176
_refine_ls_extinction_method none
_refine_ls_goodness_of_fit_ref 1.000
_refine_ls_hydrogen_treatment constr
_refine_ls_matrix_type full
_refine_ls_number_parameters 154
_refine_ls_number_reflns 2689
_refine_ls_number_restraints 0
_refine_ls_restrained_S_all 1.000
_refine_ls_R_factor_all 0.1532
_refine_ls_R_factor_gt 0.0556
_refine_ls_shift/su_max 0.000
_refine_ls_shift/su_mean 0.000
_refine_ls_structure_factor_coef Fsqd
_refine_ls_weighting_details 'w=1/[\s^2^(Fo^2^)+(0.0068P)^2^] where P=(Fo^2^+2Fc^2^)/3'
_refine_ls_weighting_scheme calc
_refine_ls_wR_factor_gt 0.0747
_refine_ls_wR_factor_ref 0.0940
_reflns_Friedel_coverage 0.000
_reflns_number_gt 1323
_reflns_number_total 2689
_reflns_threshold_expression 'I > 2\s(I)'
_cod_data_source_file d1ce00025j2.cif
_cod_data_source_block 6
_cod_depositor_comments
;
The following automatic conversions were performed:

data item '_exptl_absorpt_correction_type' value 'multi_scan' was
changed to 'multi-scan' in accordance with the
/home/data/users/saulius/crontab/automatic-downloads/rss-feeds/RSC/lib/dictionaries/cif_core.dic
dictionary named 'cif_core.dic' version 2.4.2 last updated on
2011-04-26.

Automatic conversion script
Id: cif_fix_values 7556 2019-12-06 15:28:31Z antanas 

 Adding full bibliography for 7242241--7242246.cif.
;
_cod_database_code 7242242
_shelx_shelxl_version_number 2014/7
_shelx_space_group_comment
; 
The symmetry employed for this shelxl refinement is uniquely defined 
by the following loop, which should always be used as a source of 
symmetry information in preference to the above space-group names. 
They are only intended as comments. 
;
_shelx_estimated_absorpt_t_min 0.405
_shelx_estimated_absorpt_t_max 0.608

loop_
_space_group_symop_operation_xyz
'x, y, z'
'-x, -y, -z'

loop_
_atom_site_label
_atom_site_type_symbol
_atom_site_fract_x
_atom_site_fract_y
_atom_site_fract_z
_atom_site_U_iso_or_equiv
_atom_site_adp_type
_atom_site_occupancy
_atom_site_site_symmetry_order
_atom_site_calc_flag
_atom_site_refinement_flags_posn
_atom_site_refinement_flags_adp
_atom_site_refinement_flags_occupancy
_atom_site_disorder_assembly
_atom_site_disorder_group
Ag Ag 0.83046(16) 0.85491(9) 0.55329(3) 0.0493(2) Uani 1 1 d . . . . .
Br Br 0.6922(2) 0.26016(10) -0.00281(4) 0.0365(2) Uani 1 1 d . . . . .
O1 O 1.3945(14) 0.8882(7) 0.6527(3) 0.0486(15) Uani 1 1 d . . . . .
O2 O 1.4700(15) 1.1450(8) 0.7234(3) 0.0593(17) Uani 1 1 d . . . . .
O3 O 1.1428(15) 1.1230(7) 0.6319(3) 0.0534(16) Uani 1 1 d . . . . .
N1 N 1.2753(16) 0.7477(8) 0.4877(3) 0.0417(18) Uani 1 1 d . . . . .
N2 N 1.2735(15) 0.4869(8) 0.3980(3) 0.0351(16) Uani 1 1 d . . . . .
N3 N 1.1999(14) 0.3623(8) 0.2897(3) 0.0273(14) Uani 1 1 d . . . . .
H3A H 1.3114 0.2745 0.3015 0.033 Uiso 1 1 calc R U . . .
N4 N 1.3379(16) 1.0538(9) 0.6698(3) 0.0338(16) Uani 1 1 d . . . . .
C1 C 1.2657(18) 0.6317(10) 0.4434(3) 0.0312(18) Uani 1 1 d . . . . .
C2 C 1.1637(18) 0.4969(10) 0.3364(4) 0.0304(18) Uani 1 1 d . . . . .
H2B H 1.0602 0.6002 0.3261 0.036 Uiso 1 1 calc R U . . .
C3 C 1.0764(17) 0.3435(9) 0.2215(3) 0.0254(17) Uani 1 1 d . . . . .
C4 C 0.9589(17) 0.4910(9) 0.1930(3) 0.0287(18) Uani 1 1 d . . . . .
H4A H 0.9606 0.6075 0.2188 0.034 Uiso 1 1 calc R U . . .
C5 C 0.8397(17) 0.4663(10) 0.1266(3) 0.0292(18) Uani 1 1 d . . . . .
H5A H 0.7526 0.5640 0.1080 0.035 Uiso 1 1 calc R U . . .
C6 C 0.8508(16) 0.2939(9) 0.0877(3) 0.0236(16) Uani 1 1 d . . . . .
C7 C 0.9689(18) 0.1478(10) 0.1166(3) 0.0328(19) Uani 1 1 d . . . . .
H7A H 0.9713 0.0317 0.0908 0.039 Uiso 1 1 calc R U . . .
C8 C 1.0818(17) 0.1714(9) 0.1825(3) 0.0278(17) Uani 1 1 d . . . . .
H8A H 1.1623 0.0723 0.2013 0.033 Uiso 1 1 calc R U . . .

loop_
_atom_site_aniso_label
_atom_site_aniso_U_11
_atom_site_aniso_U_22
_atom_site_aniso_U_33
_atom_site_aniso_U_23
_atom_site_aniso_U_13
_atom_site_aniso_U_12
Ag 0.0414(4) 0.0620(5) 0.0391(4) -0.0130(3) -0.0028(3) 0.0109(4)
Br 0.0380(4) 0.0441(5) 0.0257(5) 0.0001(4) -0.0049(4) 0.0087(4)
O1 0.070(4) 0.026(3) 0.052(4) 0.005(3) -0.009(3) 0.020(3)
O2 0.065(4) 0.057(4) 0.044(4) -0.017(3) -0.003(3) -0.007(3)
O3 0.064(4) 0.045(4) 0.058(4) 0.007(3) -0.009(3) 0.036(3)
N1 0.048(4) 0.053(5) 0.023(4) -0.009(3) 0.004(3) 0.015(4)
N2 0.044(4) 0.044(4) 0.019(4) 0.000(3) -0.001(3) 0.019(3)
N3 0.032(3) 0.032(4) 0.021(4) 0.005(3) -0.001(3) 0.017(3)
N4 0.033(4) 0.028(4) 0.040(4) 0.000(3) 0.008(3) 0.004(3)
C1 0.032(4) 0.044(5) 0.017(4) -0.001(4) 0.002(3) 0.011(4)
C2 0.032(4) 0.027(4) 0.035(5) 0.003(4) 0.013(4) 0.011(3)
C3 0.024(4) 0.030(4) 0.023(4) 0.004(3) 0.001(3) 0.006(3)
C4 0.039(4) 0.021(4) 0.027(5) 0.000(3) 0.006(4) 0.007(3)
C5 0.029(4) 0.042(5) 0.021(4) 0.006(4) 0.007(3) 0.017(4)
C6 0.019(3) 0.031(4) 0.023(4) 0.009(3) 0.005(3) 0.005(3)
C7 0.038(4) 0.031(5) 0.028(5) -0.009(4) 0.001(4) 0.013(4)
C8 0.031(4) 0.027(4) 0.025(4) -0.002(3) -0.008(3) 0.012(3)

loop_
_atom_type_symbol
_atom_type_description
_atom_type_scat_dispersion_real
_atom_type_scat_dispersion_imag
_atom_type_scat_source
C C 0.0033 0.0016 'International Tables Vol C Tables 4.2.6.8 and 6.1.1.4'
H H 0.0000 0.0000 'International Tables Vol C Tables 4.2.6.8 and 6.1.1.4'
N N 0.0061 0.0033 'International Tables Vol C Tables 4.2.6.8 and 6.1.1.4'
O O 0.0106 0.0060 'International Tables Vol C Tables 4.2.6.8 and 6.1.1.4'
Br Br -0.2901 2.4595 'International Tables Vol C Tables 4.2.6.8 and 6.1.1.4'
Ag Ag -0.8971 1.1015 'International Tables Vol C Tables 4.2.6.8 and 6.1.1.4'

loop_
_geom_angle_atom_site_label_1
_geom_angle_atom_site_label_2
_geom_angle_atom_site_label_3
_geom_angle
_geom_angle_site_symmetry_1
_geom_angle_site_symmetry_3
_geom_angle_publ_flag
N1 Ag N1 105.7(2) . 1_455 ?
N1 Ag O3 105.52(19) . . ?
N1 Ag O3 141.57(18) 1_455 . ?
N4 O3 Ag 105.5(4) . . ?
C1 N1 Ag 133.2(5) . . ?
C1 N1 Ag 118.4(5) . 1_655 ?
Ag N1 Ag 105.7(2) . 1_655 ?
C1 N2 C2 119.0(6) . . ?
C2 N3 C3 127.4(6) . . ?
C2 N3 H3A 116.3 . . ?
C3 N3 H3A 116.3 . . ?
O2 N4 O3 120.8(6) . . ?
O2 N4 O1 121.1(7) . . ?
O3 N4 O1 118.1(6) . . ?
N1 C1 N2 172.8(8) . . ?
N3 C2 N2 119.8(7) . . ?
N3 C2 H2B 120.1 . . ?
N2 C2 H2B 120.1 . . ?
C8 C3 C4 119.6(6) . . ?
C8 C3 N3 118.0(6) . . ?
C4 C3 N3 122.4(6) . . ?
C5 C4 C3 120.6(6) . . ?
C5 C4 H4A 119.7 . . ?
C3 C4 H4A 119.7 . . ?
C4 C5 C6 119.4(6) . . ?
C4 C5 H5A 120.3 . . ?
C6 C5 H5A 120.3 . . ?
C7 C6 C5 119.6(6) . . ?
C7 C6 Br 120.8(5) . . ?
C5 C6 Br 119.6(5) . . ?
C8 C7 C6 121.0(6) . . ?
C8 C7 H7A 119.5 . . ?
C6 C7 H7A 119.5 . . ?
C7 C8 C3 119.9(7) . . ?
C7 C8 H8A 120.0 . . ?
C3 C8 H8A 120.0 . . ?

loop_
_geom_bond_atom_site_label_1
_geom_bond_atom_site_label_2
_geom_bond_distance
_geom_bond_site_symmetry_2
_geom_bond_publ_flag
Ag N1 2.383(6) . ?
Ag N1 2.390(6) 1_455 ?
Ag O3 2.443(6) . ?
Br C6 1.875(7) . ?
O1 N4 1.251(6) . ?
O2 N4 1.233(7) . ?
O3 N4 1.235(7) . ?
N1 C1 1.143(7) . ?
N1 Ag 2.390(6) 1_655 ?
N2 C1 1.307(8) . ?
N2 C2 1.312(9) . ?
N3 C2 1.297(7) . ?
N3 C3 1.420(8) . ?
N3 H3A 0.8600 . ?
C2 H2B 0.9300 . ?
C3 C8 1.386(8) . ?
C3 C4 1.387(9) . ?
C4 C5 1.378(9) . ?
C4 H4A 0.9300 . ?
C5 C6 1.392(8) . ?
C5 H5A 0.9300 . ?
C6 C7 1.384(9) . ?
C7 C8 1.364(9) . ?
C7 H7A 0.9300 . ?
C8 H8A 0.9300 . ?
